data_7711669
loop_
_publ_author_name
'Omoto, Kenichiro'
'Aoyama, Shota'
'Galica, Tomasz'
'Nishibori, Eiji'
'Katao, Shohei'
'Yasuhara, Kazuma'
'Rapenne, Gwenael'

_publ_section_title
;
 Thermally responsive morphological change of layered coordination polymer
 induced by disordering/ordering of flexible alkyl chains
;
_journal_name_full 'Dalton Transactions'
_journal_paper_doi 10.1039/D2DT03142F
_journal_year 2022
_chemical_formula_moiety 'C24 H36 O5 Zn'
_chemical_formula_sum 'C24 H36 O5 Zn'
_chemical_formula_weight 469.90
_space_group_crystal_system triclinic
_space_group_IT_number 2
_space_group_name_Hall '-P 1'
_space_group_name_H-M_alt 'P -1'
_atom_sites_solution_hydrogens geom
_atom_sites_solution_primary dual
_audit_creation_date 2021-07-19
_audit_creation_method
;
Olex2 1.3
(compiled 2020.11.12 svn.r5f609507 for OlexSys, GUI svn.r6272)
;
_audit_update_record
;
2022-08-15 deposited with the CCDC.	2022-11-01 downloaded from the CCDC.
;
_cell_angle_alpha 78.148(5)
_cell_angle_beta 89.073(6)
_cell_angle_gamma 69.912(5)
_cell_formula_units_Z 2
_cell_length_a 7.0651(2)
_cell_length_b 9.0096(3)
_cell_length_c 20.2493(5)
_cell_measurement_reflns_used 18329
_cell_measurement_temperature 293(2)
_cell_measurement_theta_max 27.5
_cell_measurement_theta_min 2.46
_cell_volume 1182.65(8)
_computing_molecular_graphics 'Olex2 1.3 (Dolomanov et al., 2009)'
_computing_publication_material 'Olex2 1.3 (Dolomanov et al., 2009)'
_computing_structure_refinement 'SHELXL 2018/3 (Sheldrick, 2015)'
_computing_structure_solution 'SHELXT 2018/2 (Sheldrick, 2018)'
_diffrn_ambient_temperature 293
_diffrn_detector 'Rigaku curved IP area detector'
_diffrn_detector_area_resol_mean 10.0
_diffrn_detector_type 'Imaging plate area detector'
_diffrn_measured_fraction_theta_full 0.999
_diffrn_measured_fraction_theta_max 0.997
_diffrn_measurement_device 'three-circle diffractometer'
_diffrn_measurement_device_type 'Rigaku VariMax RAPID'
_diffrn_measurement_method '\w scans'
_diffrn_radiation_monochromator 'multi-layer mirror optics'
_diffrn_radiation_probe x-ray
_diffrn_radiation_type MoK\a
_diffrn_radiation_wavelength 0.71075
_diffrn_reflns_av_R_equivalents 0.0184
_diffrn_reflns_av_unetI/netI 0.0156
_diffrn_reflns_Laue_measured_fraction_full 0.999
_diffrn_reflns_Laue_measured_fraction_max 0.997
_diffrn_reflns_limit_h_max 9
_diffrn_reflns_limit_h_min -9
_diffrn_reflns_limit_k_max 11
_diffrn_reflns_limit_k_min -11
_diffrn_reflns_limit_l_max 26
_diffrn_reflns_limit_l_min -26
_diffrn_reflns_number 20157
_diffrn_reflns_point_group_measured_fraction_full 0.999
_diffrn_reflns_point_group_measured_fraction_max 0.997
_diffrn_reflns_theta_full 25.242
_diffrn_reflns_theta_max 27.485
_diffrn_reflns_theta_min 2.460
_diffrn_source 'rotating anode X-ray generator'
_diffrn_source_type 'MicroMax 007'
_exptl_absorpt_coefficient_mu 1.069
_exptl_absorpt_correction_T_max 1.0000
_exptl_absorpt_correction_T_min 0.8290
_exptl_absorpt_correction_type multi-scan
_exptl_absorpt_process_details 'ABSCOR (Rigaku, 1995)'
_exptl_crystal_colour colourless
_exptl_crystal_colour_primary colourless
_exptl_crystal_density_diffrn 1.320
_exptl_crystal_description prism
_exptl_crystal_F_000 500
_exptl_crystal_size_max 0.14
_exptl_crystal_size_mid 0.06
_exptl_crystal_size_min 0.04
_refine_diff_density_max 0.502
_refine_diff_density_min -0.214
_refine_diff_density_rms 0.088
_refine_ls_extinction_method none
_refine_ls_goodness_of_fit_ref 1.130
_refine_ls_hydrogen_treatment constr
_refine_ls_matrix_type full
_refine_ls_number_parameters 272
_refine_ls_number_reflns 5403
_refine_ls_number_restraints 0
_refine_ls_restrained_S_all 1.130
_refine_ls_R_factor_all 0.0296
_refine_ls_R_factor_gt 0.0266
_refine_ls_shift/su_max 0.000
_refine_ls_shift/su_mean 0.000
_refine_ls_structure_factor_coef Fsqd
_refine_ls_weighting_details 'w=1/[\s^2^(Fo^2^)+(0.0427P)^2^+0.1644P] where P=(Fo^2^+2Fc^2^)/3'
_refine_ls_weighting_scheme calc
_refine_ls_wR_factor_gt 0.0701
_refine_ls_wR_factor_ref 0.0715
_reflns_Friedel_coverage 0.000
_reflns_number_gt 4989
_reflns_number_total 5403
_reflns_threshold_expression 'I > 2\s(I)'
_cod_data_source_file d2dt03142f3.cif
_cod_data_source_block shelxl_CCDC1
_cod_original_cell_volume 1182.65(7)
_cod_database_code 7711669
_shelx_shelxl_version_number 2018/3
_shelx_space_group_comment
;
The symmetry employed for this shelxl refinement is uniquely defined
by the following loop, which should always be used as a source of
symmetry information in preference to the above space-group names.
They are only intended as comments.
;
_shelx_estimated_absorpt_t_max 0.958
_shelx_estimated_absorpt_t_min 0.865
_olex2_refinement_description
;
1. Fixed Uiso
 At 1.2 times of:
  All C(H) groups, All C(H,H) groups
 At 1.5 times of:
  All C(H,H,H) groups
2.a Secondary CH2 refined with riding coordinates:
 C9(H9A,H9B), C10(H10A,H10B), C22(H22A,H22B), C23(H23A,H23B), C12(H12A,H12B),
 C11(H11A,H11B), C13(H13A,H13B), C14(H14A,H14B), C15(H15A,H15B), C20(H20A,H20B),
  C21(H21A,H21B), C19(H19A,H19B), C16(H16A,H16B), C17(H17A,H17B), C18(H18A,H18B)
2.b Aromatic/amide H refined with riding coordinates:
 C6(H6), C2(H2), C4(H4)
2.c Idealised Me refined as rotating group:
 C24(H24A,H24B,H24C)
;
_olex2_submission_special_instructions 'No special instructions were received'

loop_
_space_group_symop_operation_xyz
'x, y, z'
'-x, -y, -z'

loop_
_atom_site_label
_atom_site_type_symbol
_atom_site_fract_x
_atom_site_fract_y
_atom_site_fract_z
_atom_site_U_iso_or_equiv
_atom_site_adp_type
_atom_site_occupancy
_atom_site_site_symmetry_order
_atom_site_calc_flag
_atom_site_refinement_flags_posn
_atom_site_refinement_flags_adp
_atom_site_refinement_flags_occupancy
_atom_site_disorder_assembly
_atom_site_disorder_group
Zn1 Zn -0.77807(2) 0.06726(2) -0.00359(2) 0.03094(6) Uani 1 1 d . . . . .
O4 O -0.79043(17) 0.89616(11) 0.07130(5) 0.0404(2) Uani 1 1 d . . . . .
O1 O -0.65616(15) 0.20210(12) 0.02779(5) 0.0410(2) Uani 1 1 d . . . . .
O3 O -0.97646(15) 0.76083(12) 0.04214(6) 0.0442(3) Uani 1 1 d . . . . .
O2 O -0.34088(16) 0.06120(12) 0.06994(5) 0.0409(2) Uani 1 1 d . . . . .
O5 O -0.14394(16) 0.43763(13) 0.17694(6) 0.0502(3) Uani 1 1 d . . . . .
C1 C -0.49315(18) 0.32996(14) 0.08472(6) 0.0271(2) Uani 1 1 d . . . . .
C6 C -0.32206(19) 0.32233(15) 0.12007(7) 0.0325(3) Uani 1 1 d . . . . .
H6 H -0.211598 0.226556 0.129731 0.039 Uiso 1 1 calc R U . . .
C7 C -0.4969(2) 0.18623(15) 0.05950(6) 0.0298(2) Uani 1 1 d . . . . .
C2 C -0.65864(18) 0.47300(14) 0.06967(6) 0.0271(2) Uani 1 1 d . . . . .
H2 H -0.774600 0.476819 0.047242 0.033 Uiso 1 1 calc R U . . .
C5 C -0.3167(2) 0.45956(16) 0.14110(7) 0.0344(3) Uani 1 1 d . . . . .
C4 C -0.47803(19) 0.60421(15) 0.12434(7) 0.0321(3) Uani 1 1 d . . . . .
H4 H -0.472617 0.696452 0.136852 0.038 Uiso 1 1 calc R U . . .
C9 C -0.1338(2) 0.56911(18) 0.20418(8) 0.0408(3) Uani 1 1 d . . . . .
H9A H -0.244832 0.602758 0.232952 0.049 Uiso 1 1 calc R U . . .
H9B H -0.141324 0.660628 0.168073 0.049 Uiso 1 1 calc R U . . .
C3 C -0.64864(18) 0.61016(14) 0.08853(6) 0.0271(2) Uani 1 1 d . . . . .
C8 C -0.81754(19) 0.76732(14) 0.06611(6) 0.0303(3) Uani 1 1 d . . . . .
C10 C 0.0657(2) 0.50876(19) 0.24470(8) 0.0409(3) Uani 1 1 d . . . . .
H10A H 0.174830 0.482019 0.214606 0.049 Uiso 1 1 calc R U . . .
H10B H 0.076273 0.410768 0.277452 0.049 Uiso 1 1 calc R U . . .
C22 C 1.4368(2) 0.8794(2) 0.71259(8) 0.0420(3) Uani 1 1 d . . . . .
H22A H 1.534389 0.868712 0.678024 0.050 Uiso 1 1 calc R U . . .
H22B H 1.467235 0.773979 0.742381 0.050 Uiso 1 1 calc R U . . .
C23 C 1.4611(3) 0.9970(2) 0.75320(8) 0.0478(4) Uani 1 1 d . . . . .
H23A H 1.365734 1.005986 0.788463 0.057 Uiso 1 1 calc R U . . .
H23B H 1.428409 1.102971 0.723692 0.057 Uiso 1 1 calc R U . . .
C12 C 0.2914(2) 0.5738(2) 0.32155(8) 0.0442(3) Uani 1 1 d . . . . .
H12A H 0.309494 0.469696 0.350929 0.053 Uiso 1 1 calc R U . . .
H12B H 0.398481 0.558080 0.290290 0.053 Uiso 1 1 calc R U . . .
C11 C 0.0891(2) 0.63338(19) 0.28158(8) 0.0453(4) Uani 1 1 d . . . . .
H11A H 0.076384 0.731964 0.248884 0.054 Uiso 1 1 calc R U . . .
H11B H -0.018843 0.658865 0.312181 0.054 Uiso 1 1 calc R U . . .
C13 C 0.3110(2) 0.68899(19) 0.36422(8) 0.0427(3) Uani 1 1 d . . . . .
H13A H 0.206939 0.701703 0.396606 0.051 Uiso 1 1 calc R U . . .
H13B H 0.288266 0.794186 0.335095 0.051 Uiso 1 1 calc R U . . .
C14 C 0.5163(2) 0.63160(19) 0.40218(8) 0.0420(3) Uani 1 1 d . . . . .
H14A H 0.620351 0.617794 0.369807 0.050 Uiso 1 1 calc R U . . .
H14B H 0.538360 0.526863 0.431614 0.050 Uiso 1 1 calc R U . . .
C15 C 0.5374(2) 0.74739(19) 0.44446(8) 0.0416(3) Uani 1 1 d . . . . .
H15A H 0.512616 0.852748 0.415200 0.050 Uiso 1 1 calc R U . . .
H15B H 0.435174 0.759441 0.477487 0.050 Uiso 1 1 calc R U . . .
C20 C 1.2032(2) 0.8125(2) 0.63815(8) 0.0442(3) Uani 1 1 d . . . . .
H20A H 1.305838 0.797197 0.605309 0.053 Uiso 1 1 calc R U . . .
H20B H 1.226033 0.708598 0.668388 0.053 Uiso 1 1 calc R U . . .
C21 C 1.2270(2) 0.9303(2) 0.67895(8) 0.0454(3) Uani 1 1 d . . . . .
H21A H 1.196432 1.035839 0.649218 0.054 Uiso 1 1 calc R U . . .
H21B H 1.129418 0.940768 0.713514 0.054 Uiso 1 1 calc R U . . .
C19 C 0.9965(2) 0.8683(2) 0.60121(8) 0.0432(3) Uani 1 1 d . . . . .
H19A H 0.893984 0.882290 0.634115 0.052 Uiso 1 1 calc R U . . .
H19B H 0.972941 0.972873 0.571410 0.052 Uiso 1 1 calc R U . . .
C16 C 0.7443(2) 0.69139(19) 0.48123(8) 0.0419(3) Uani 1 1 d . . . . .
H16A H 0.846602 0.677981 0.448228 0.050 Uiso 1 1 calc R U . . .
H16B H 0.768325 0.586623 0.510890 0.050 Uiso 1 1 calc R U . . .
C17 C 0.7669(2) 0.8079(2) 0.52287(8) 0.0418(3) Uani 1 1 d . . . . .
H17A H 0.743187 0.912599 0.493187 0.050 Uiso 1 1 calc R U . . .
H17B H 0.664370 0.821521 0.555793 0.050 Uiso 1 1 calc R U . . .
C18 C 0.9736(2) 0.75174(19) 0.55976(8) 0.0423(3) Uani 1 1 d . . . . .
H18A H 0.997035 0.647209 0.589552 0.051 Uiso 1 1 calc R U . . .
H18B H 1.076072 0.737763 0.526849 0.051 Uiso 1 1 calc R U . . .
C24 C 1.6738(3) 0.9456(3) 0.78545(9) 0.0572(4) Uani 1 1 d . . . . .
H24A H 1.768800 0.938923 0.750760 0.086 Uiso 1 1 calc R U . . .
H24B H 1.706152 0.841799 0.815530 0.086 Uiso 1 1 calc R U . . .
H24C H 1.680383 1.023790 0.810355 0.086 Uiso 1 1 calc R U . . .

loop_
_atom_site_aniso_label
_atom_site_aniso_U_11
_atom_site_aniso_U_22
_atom_site_aniso_U_33
_atom_site_aniso_U_23
_atom_site_aniso_U_13
_atom_site_aniso_U_12
Zn1 0.02512(9) 0.01879(8) 0.04927(11) -0.01322(6) -0.01230(6) -0.00400(6)
O4 0.0505(6) 0.0223(4) 0.0487(6) -0.0101(4) -0.0120(4) -0.0111(4)
O1 0.0380(5) 0.0284(5) 0.0612(6) -0.0171(4) -0.0165(4) -0.0119(4)
O3 0.0312(5) 0.0265(5) 0.0702(7) -0.0129(4) -0.0211(5) -0.0014(4)
O2 0.0400(5) 0.0285(5) 0.0508(6) -0.0198(4) -0.0130(4) -0.0005(4)
O5 0.0373(5) 0.0381(6) 0.0753(7) -0.0253(5) -0.0297(5) -0.0042(4)
C1 0.0280(6) 0.0227(5) 0.0328(6) -0.0099(4) -0.0055(5) -0.0088(5)
C6 0.0283(6) 0.0253(6) 0.0422(7) -0.0115(5) -0.0113(5) -0.0039(5)
C7 0.0325(6) 0.0241(6) 0.0347(6) -0.0102(5) -0.0052(5) -0.0096(5)
C2 0.0250(6) 0.0244(6) 0.0337(6) -0.0080(4) -0.0072(4) -0.0094(5)
C5 0.0296(6) 0.0316(6) 0.0442(7) -0.0136(5) -0.0140(5) -0.0093(5)
C4 0.0322(6) 0.0249(6) 0.0416(7) -0.0120(5) -0.0101(5) -0.0098(5)
C9 0.0374(7) 0.0370(7) 0.0524(8) -0.0174(6) -0.0168(6) -0.0130(6)
C3 0.0251(6) 0.0221(5) 0.0339(6) -0.0080(4) -0.0062(4) -0.0064(4)
C8 0.0318(6) 0.0227(6) 0.0349(6) -0.0087(5) -0.0075(5) -0.0059(5)
C10 0.0355(7) 0.0445(8) 0.0471(8) -0.0160(6) -0.0143(6) -0.0151(6)
C22 0.0381(8) 0.0513(9) 0.0426(8) -0.0185(6) -0.0058(6) -0.0180(7)
C23 0.0503(9) 0.0562(10) 0.0467(8) -0.0200(7) -0.0062(7) -0.0251(8)
C12 0.0372(8) 0.0496(9) 0.0509(8) -0.0200(7) -0.0145(6) -0.0155(7)
C11 0.0399(8) 0.0446(8) 0.0554(9) -0.0188(7) -0.0182(6) -0.0141(7)
C13 0.0385(8) 0.0445(8) 0.0498(8) -0.0172(6) -0.0149(6) -0.0155(6)
C14 0.0375(7) 0.0462(8) 0.0469(8) -0.0178(6) -0.0131(6) -0.0152(6)
C15 0.0370(7) 0.0456(8) 0.0472(8) -0.0178(6) -0.0114(6) -0.0155(6)
C20 0.0372(8) 0.0501(9) 0.0507(9) -0.0216(7) -0.0104(6) -0.0150(7)
C21 0.0383(8) 0.0538(9) 0.0504(9) -0.0227(7) -0.0081(6) -0.0170(7)
C19 0.0364(7) 0.0507(9) 0.0487(8) -0.0211(7) -0.0088(6) -0.0164(7)
C16 0.0368(7) 0.0467(8) 0.0469(8) -0.0191(6) -0.0114(6) -0.0144(6)
C17 0.0362(7) 0.0481(8) 0.0469(8) -0.0198(6) -0.0099(6) -0.0158(6)
C18 0.0358(7) 0.0489(8) 0.0472(8) -0.0200(7) -0.0099(6) -0.0148(6)
C24 0.0563(10) 0.0767(13) 0.0525(10) -0.0226(9) -0.0092(8) -0.0349(10)

loop_
_atom_type_symbol
_atom_type_description
_atom_type_scat_dispersion_real
_atom_type_scat_dispersion_imag
_atom_type_scat_source
C C 0.0033 0.0016 'International Tables Vol C Tables 4.2.6.8 and 6.1.1.4'
H H 0.0000 0.0000 'International Tables Vol C Tables 4.2.6.8 and 6.1.1.4'
O O 0.0106 0.0060 'International Tables Vol C Tables 4.2.6.8 and 6.1.1.4'
Zn Zn 0.2839 1.4301 'International Tables Vol C Tables 4.2.6.8 and 6.1.1.4'

loop_
_geom_angle_atom_site_label_1
_geom_angle_atom_site_label_2
_geom_angle_atom_site_label_3
_geom_angle
_geom_angle_site_symmetry_1
_geom_angle_site_symmetry_3
_geom_angle_publ_flag
O1 Zn1 O4 109.99(4) . 1_545 ?
O1 Zn1 O3 96.13(4) . 2_365 ?
O1 Zn1 O2 122.87(5) . 2_455 ?
O3 Zn1 O4 119.61(5) 2_365 1_545 ?
O3 Zn1 O2 109.95(5) 2_365 2_455 ?
O2 Zn1 O4 99.85(5) 2_455 1_545 ?
C8 O4 Zn1 125.97(9) . 1_565 ?
C7 O1 Zn1 138.19(9) . . ?
C8 O3 Zn1 130.02(9) . 2_365 ?
C7 O2 Zn1 125.49(9) . 2_455 ?
C5 O5 C9 117.89(11) . . ?
C6 C1 C7 120.03(11) . . ?
C6 C1 C2 120.58(11) . . ?
C2 C1 C7 119.33(10) . . ?
C1 C6 H6 120.2 . . ?
C1 C6 C5 119.66(11) . . ?
C5 C6 H6 120.2 . . ?
O1 C7 O2 125.09(11) . . ?
O1 C7 C1 116.51(11) . . ?
O2 C7 C1 118.39(11) . . ?
C1 C2 H2 120.4 . . ?
C3 C2 C1 119.24(11) . . ?
C3 C2 H2 120.4 . . ?
O5 C5 C6 114.84(11) . . ?
O5 C5 C4 124.94(11) . . ?
C4 C5 C6 120.21(11) . . ?
C5 C4 H4 120.3 . . ?
C5 C4 C3 119.42(11) . . ?
C3 C4 H4 120.3 . . ?
O5 C9 H9A 110.4 . . ?
O5 C9 H9B 110.4 . . ?
O5 C9 C10 106.72(11) . . ?
H9A C9 H9B 108.6 . . ?
C10 C9 H9A 110.4 . . ?
C10 C9 H9B 110.4 . . ?
C2 C3 C4 120.81(11) . . ?
C2 C3 C8 119.06(10) . . ?
C4 C3 C8 120.01(11) . . ?
O4 C8 C3 118.61(11) . . ?
O3 C8 O4 124.82(12) . . ?
O3 C8 C3 116.55(11) . . ?
C9 C10 H10A 109.1 . . ?
C9 C10 H10B 109.1 . . ?
C9 C10 C11 112.27(12) . . ?
H10A C10 H10B 107.9 . . ?
C11 C10 H10A 109.1 . . ?
C11 C10 H10B 109.1 . . ?
H22A C22 H22B 107.7 . . ?
C23 C22 H22A 108.8 . . ?
C23 C22 H22B 108.8 . . ?
C21 C22 H22A 108.8 . . ?
C21 C22 H22B 108.8 . . ?
C21 C22 C23 113.79(13) . . ?
C22 C23 H23A 109.0 . . ?
C22 C23 H23B 109.0 . . ?
C22 C23 C24 113.06(15) . . ?
H23A C23 H23B 107.8 . . ?
C24 C23 H23A 109.0 . . ?
C24 C23 H23B 109.0 . . ?
H12A C12 H12B 107.7 . . ?
C11 C12 H12A 108.9 . . ?
C11 C12 H12B 108.9 . . ?
C13 C12 H12A 108.9 . . ?
C13 C12 H12B 108.9 . . ?
C13 C12 C11 113.49(13) . . ?
C10 C11 H11A 109.1 . . ?
C10 C11 H11B 109.1 . . ?
C12 C11 C10 112.35(13) . . ?
C12 C11 H11A 109.1 . . ?
C12 C11 H11B 109.1 . . ?
H11A C11 H11B 107.9 . . ?
C12 C13 H13A 108.9 . . ?
C12 C13 H13B 108.9 . . ?
C12 C13 C14 113.26(13) . . ?
H13A C13 H13B 107.7 . . ?
C14 C13 H13A 108.9 . . ?
C14 C13 H13B 108.9 . . ?
C13 C14 H14A 108.9 . . ?
C13 C14 H14B 108.9 . . ?
C13 C14 C15 113.46(13) . . ?
H14A C14 H14B 107.7 . . ?
C15 C14 H14A 108.9 . . ?
C15 C14 H14B 108.9 . . ?
C14 C15 H15A 108.9 . . ?
C14 C15 H15B 108.9 . . ?
H15A C15 H15B 107.7 . . ?
C16 C15 C14 113.35(12) . . ?
C16 C15 H15A 108.9 . . ?
C16 C15 H15B 108.9 . . ?
H20A C20 H20B 107.7 . . ?
C21 C20 H20A 108.8 . . ?
C21 C20 H20B 108.8 . . ?
C19 C20 H20A 108.8 . . ?
C19 C20 H20B 108.8 . . ?
C19 C20 C21 113.66(13) . . ?
C22 C21 C20 113.70(13) . . ?
C22 C21 H21A 108.8 . . ?
C22 C21 H21B 108.8 . . ?
C20 C21 H21A 108.8 . . ?
C20 C21 H21B 108.8 . . ?
H21A C21 H21B 107.7 . . ?
C20 C19 H19A 108.8 . . ?
C20 C19 H19B 108.8 . . ?
H19A C19 H19B 107.7 . . ?
C18 C19 C20 113.68(13) . . ?
C18 C19 H19A 108.8 . . ?
C18 C19 H19B 108.8 . . ?
C15 C16 H16A 108.9 . . ?
C15 C16 H16B 108.9 . . ?
C15 C16 C17 113.50(13) . . ?
H16A C16 H16B 107.7 . . ?
C17 C16 H16A 108.9 . . ?
C17 C16 H16B 108.9 . . ?
C16 C17 H17A 108.9 . . ?
C16 C17 H17B 108.9 . . ?
H17A C17 H17B 107.7 . . ?
C18 C17 C16 113.51(13) . . ?
C18 C17 H17A 108.9 . . ?
C18 C17 H17B 108.9 . . ?
C19 C18 C17 113.56(13) . . ?
C19 C18 H18A 108.9 . . ?
C19 C18 H18B 108.9 . . ?
C17 C18 H18A 108.9 . . ?
C17 C18 H18B 108.9 . . ?
H18A C18 H18B 107.7 . . ?
C23 C24 H24A 109.5 . . ?
C23 C24 H24B 109.5 . . ?
C23 C24 H24C 109.5 . . ?
H24A C24 H24B 109.5 . . ?
H24A C24 H24C 109.5 . . ?
H24B C24 H24C 109.5 . . ?

loop_
_geom_bond_atom_site_label_1
_geom_bond_atom_site_label_2
_geom_bond_distance
_geom_bond_site_symmetry_2
_geom_bond_publ_flag
Zn1 O4 1.9524(11) 1_545 ?
Zn1 O1 1.9171(9) . ?
Zn1 O3 1.9281(10) 2_365 ?
Zn1 O2 1.9455(10) 2_455 ?
O4 C8 1.2643(15) . ?
O1 C7 1.2548(15) . ?
O3 C8 1.2547(16) . ?
O2 C7 1.2590(16) . ?
O5 C5 1.3639(15) . ?
O5 C9 1.4285(16) . ?
C1 C6 1.3889(16) . ?
C1 C7 1.4945(15) . ?
C1 C2 1.3914(16) . ?
C6 H6 0.9300 . ?
C6 C5 1.4000(17) . ?
C2 H2 0.9300 . ?
C2 C3 1.3902(16) . ?
C5 C4 1.3866(18) . ?
C4 H4 0.9300 . ?
C4 C3 1.3963(16) . ?
C9 H9A 0.9700 . ?
C9 H9B 0.9700 . ?
C9 C10 1.5114(18) . ?
C3 C8 1.4926(16) . ?
C10 H10A 0.9700 . ?
C10 H10B 0.9700 . ?
C10 C11 1.5235(19) . ?
C22 H22A 0.9700 . ?
C22 H22B 0.9700 . ?
C22 C23 1.521(2) . ?
C22 C21 1.5195(19) . ?
C23 H23A 0.9700 . ?
C23 H23B 0.9700 . ?
C23 C24 1.527(2) . ?
C12 H12A 0.9700 . ?
C12 H12B 0.9700 . ?
C12 C11 1.5226(19) . ?
C12 C13 1.5211(19) . ?
C11 H11A 0.9700 . ?
C11 H11B 0.9700 . ?
C13 H13A 0.9700 . ?
C13 H13B 0.9700 . ?
C13 C14 1.5231(18) . ?
C14 H14A 0.9700 . ?
C14 H14B 0.9700 . ?
C14 C15 1.5236(19) . ?
C15 H15A 0.9700 . ?
C15 H15B 0.9700 . ?
C15 C16 1.5232(18) . ?
C20 H20A 0.9700 . ?
C20 H20B 0.9700 . ?
C20 C21 1.5250(19) . ?
C20 C19 1.5232(19) . ?
C21 H21A 0.9700 . ?
C21 H21B 0.9700 . ?
C19 H19A 0.9700 . ?
C19 H19B 0.9700 . ?
C19 C18 1.5225(19) . ?
C16 H16A 0.9700 . ?
C16 H16B 0.9700 . ?
C16 C17 1.5237(19) . ?
C17 H17A 0.9700 . ?
C17 H17B 0.9700 . ?
C17 C18 1.5228(18) . ?
C18 H18A 0.9700 . ?
C18 H18B 0.9700 . ?
C24 H24A 0.9600 . ?
C24 H24B 0.9600 . ?
C24 H24C 0.9600 . ?

loop_
_geom_torsion_atom_site_label_1
_geom_torsion_atom_site_label_2
_geom_torsion_atom_site_label_3
_geom_torsion_atom_site_label_4
_geom_torsion
_geom_torsion_site_symmetry_1
_geom_torsion_site_symmetry_2
_geom_torsion_site_symmetry_3
_geom_torsion_site_symmetry_4
_geom_torsion_publ_flag
Zn1 O4 C8 O3 -65.88(19) 1_565 . . . ?
Zn1 O4 C8 C3 112.79(12) 1_565 . . . ?
Zn1 O1 C7 O2 14.9(2) . . . . ?
Zn1 O1 C7 C1 -166.93(10) . . . . ?
Zn1 O3 C8 O4 2.2(2) 2_365 . . . ?
Zn1 O3 C8 C3 -176.50(9) 2_365 . . . ?
Zn1 O2 C7 O1 43.3(2) 2_455 . . . ?
Zn1 O2 C7 C1 -134.86(10) 2_455 . . . ?
O5 C5 C4 C3 -178.70(14) . . . . ?
O5 C9 C10 C11 -175.32(14) . . . . ?
C1 C6 C5 O5 178.33(13) . . . . ?
C1 C6 C5 C4 -2.6(2) . . . . ?
C1 C2 C3 C4 -2.31(19) . . . . ?
C1 C2 C3 C8 173.73(12) . . . . ?
C6 C1 C7 O1 -179.76(13) . . . . ?
C6 C1 C7 O2 -1.44(19) . . . . ?
C6 C1 C2 C3 2.04(19) . . . . ?
C6 C5 C4 C3 2.4(2) . . . . ?
C7 C1 C6 C5 177.38(12) . . . . ?
C7 C1 C2 C3 -174.95(12) . . . . ?
C2 C1 C6 C5 0.4(2) . . . . ?
C2 C1 C7 O1 -2.76(18) . . . . ?
C2 C1 C7 O2 175.56(12) . . . . ?
C2 C3 C8 O4 -165.82(12) . . . . ?
C2 C3 C8 O3 12.96(18) . . . . ?
C5 O5 C9 C10 176.41(13) . . . . ?
C5 C4 C3 C2 0.1(2) . . . . ?
C5 C4 C3 C8 -175.88(12) . . . . ?
C4 C3 C8 O4 10.25(19) . . . . ?
C4 C3 C8 O3 -170.97(12) . . . . ?
C9 O5 C5 C6 -175.59(13) . . . . ?
C9 O5 C5 C4 5.4(2) . . . . ?
C9 C10 C11 C12 -179.11(14) . . . . ?
C23 C22 C21 C20 179.88(14) . . . . ?
C12 C13 C14 C15 179.43(14) . . . . ?
C11 C12 C13 C14 -178.00(14) . . . . ?
C13 C12 C11 C10 -174.50(14) . . . . ?
C13 C14 C15 C16 -178.82(14) . . . . ?
C14 C15 C16 C17 179.28(14) . . . . ?
C15 C16 C17 C18 179.86(14) . . . . ?
C20 C19 C18 C17 -179.98(14) . . . . ?
C21 C22 C23 C24 -178.85(15) . . . . ?
C21 C20 C19 C18 179.27(14) . . . . ?
C19 C20 C21 C22 -176.72(14) . . . . ?
C16 C17 C18 C19 179.81(14) . . . . ?
